data_2211151
loop_
_publ_author_name
'Nagarajan Vembu'
'Jean Lee'
'John G. Kelly'
'Kevin B. Nolan'
'Marc Devocelle'

_publ_section_title
;
 2-Amino-3,5-dichlorobenzohydroxamic acid: supramolecular aggregation
 through two-dimensional networks of O---H&#x00B7;&#x00B7;&#x00B7;N/O
 and N---H&#x00B7;&#x00B7;&#x00B7;O/Cl interactions
;
_journal_coeditor_code OB2081
_journal_issue 11
_journal_name_full 'Acta Crystallographica Section E'
_journal_page_first o5086
_journal_page_last o5088
_journal_paper_doi 10.1107/S1600536806042395
_journal_volume 62
_journal_year 2006
_chemical_formula_iupac 'C7 H6 Cl2 N2 O2'
_chemical_formula_moiety 'C7 H6 Cl2 N2 O2'
_chemical_formula_sum 'C7 H6 Cl2 N2 O2'
_chemical_formula_weight 221.04
_chemical_name_common '3,5-Dichloroanthranilic hydroxamic acid'
_chemical_name_systematic
;
2-Amino-3,5-dichlorobenzohydroxamic acid
;
_space_group_IT_number 13
_symmetry_cell_setting monoclinic
_symmetry_space_group_name_Hall '-P 2yc'
_symmetry_space_group_name_H-M 'P 1 2/c 1'
_atom_sites_solution_hydrogens geom
_atom_sites_solution_primary direct
_atom_sites_solution_secondary difmap
_audit_creation_method SHELXL97
_cell_angle_alpha 90.00
_cell_angle_beta 103.88(3)
_cell_angle_gamma 90.00
_cell_formula_units_Z 4
_cell_length_a 13.799(3)
_cell_length_b 4.8292(10)
_cell_length_c 13.206(3)
_cell_measurement_reflns_used 24
_cell_measurement_temperature 193(2)
_cell_measurement_theta_max 13
_cell_measurement_theta_min 12
_cell_volume 854.3(3)
_computing_cell_refinement P3/PC
_computing_data_collection 'P3/PC (Siemens, 1989)'
_computing_data_reduction P3/PC
_computing_molecular_graphics 'PLATON (Spek, 2003)'
_computing_publication_material SHELXL97
_computing_structure_refinement 'SHELXL97 (Sheldrick, 1997)'
_computing_structure_solution 'SHELXS97 (Sheldrick, 1997)'
_diffrn_ambient_temperature 193(2)
_diffrn_measured_fraction_theta_full 0.895
_diffrn_measured_fraction_theta_max 0.895
_diffrn_measurement_device_type 'Rebuilt Syntex P2~1~/Siemens P3 four-circle'
_diffrn_measurement_method \w/2\q
_diffrn_radiation_monochromator graphite
_diffrn_radiation_source 'normal-focus sealed tube'
_diffrn_radiation_type MoK\a
_diffrn_radiation_wavelength 0.71073
_diffrn_reflns_av_R_equivalents 0.0202
_diffrn_reflns_av_sigmaI/netI 0.0269
_diffrn_reflns_limit_h_max 17
_diffrn_reflns_limit_h_min -18
_diffrn_reflns_limit_k_max 0
_diffrn_reflns_limit_k_min -6
_diffrn_reflns_limit_l_max 17
_diffrn_reflns_limit_l_min 0
_diffrn_reflns_number 2178
_diffrn_reflns_theta_full 28.05
_diffrn_reflns_theta_max 28.05
_diffrn_reflns_theta_min 3.04
_diffrn_standards_decay_% 1
_diffrn_standards_interval_count 98
_diffrn_standards_number 2
_exptl_absorpt_coefficient_mu 0.723
_exptl_absorpt_correction_type none
_exptl_crystal_colour colourless
_exptl_crystal_density_diffrn 1.718
_exptl_crystal_density_method 'not measured'
_exptl_crystal_description needle
_exptl_crystal_F_000 448
_exptl_crystal_size_max 0.60
_exptl_crystal_size_mid 0.10
_exptl_crystal_size_min 0.10
_refine_diff_density_max 0.377
_refine_diff_density_min -0.236
_refine_ls_extinction_method none
_refine_ls_goodness_of_fit_ref 1.093
_refine_ls_hydrogen_treatment refall
_refine_ls_matrix_type full
_refine_ls_number_parameters 142
_refine_ls_number_reflns 2084
_refine_ls_number_restraints 0
_refine_ls_restrained_S_all 1.093
_refine_ls_R_factor_all 0.0628
_refine_ls_R_factor_gt 0.0389
_refine_ls_shift/su_max 0.001
_refine_ls_shift/su_mean 0.000
_refine_ls_structure_factor_coef Fsqd
_refine_ls_weighting_details 'calc w = 1/[\s^2^(Fo^2^)+(0.04P)^2^+0.8P] where P=(Fo^2^+2Fc^2^)/3'
_refine_ls_weighting_scheme calc
_refine_ls_wR_factor_gt 0.0909
_refine_ls_wR_factor_ref 0.0978
_reflns_number_gt 1612
_reflns_number_total 2084
_reflns_threshold_expression I>2\s(I)
_cod_data_source_file ob2081.cif
_cod_data_source_block I
_cod_original_sg_symbol_H-M 'P 2/c'
_cod_database_code 2211151
_cod_database_fobs_code 2211151

loop_
_symmetry_equiv_pos_as_xyz
'x, y, z'
'-x, y, -z+1/2'
'-x, -y, -z'
'x, -y, z-1/2'

loop_
_atom_site_type_symbol
_atom_site_label
_atom_site_fract_x
_atom_site_fract_y
_atom_site_fract_z
_atom_site_U_iso_or_equiv
_atom_site_adp_type
_atom_site_calc_flag
_atom_site_occupancy
Cl Cl12 0.58947(4) 1.10572(14) 0.68207(5) 0.03793(17) Uani d 1
Cl Cl13 0.64365(4) 0.38707(12) 0.38951(5) 0.03515(16) Uani d 1
O O9 0.97389(12) 1.1934(3) 0.62876(14) 0.0314(4) Uani d 1
O O10 1.10303(12) 0.7783(4) 0.62800(15) 0.0353(4) Uani d 1
N N8 1.00028(13) 0.7431(4) 0.61073(16) 0.0268(4) Uani d 1
N N11 0.80851(16) 1.1995(4) 0.72374(15) 0.0271(4) Uani d 1
C C1 0.83152(15) 0.8866(4) 0.58539(15) 0.0200(4) Uani d 1
C C2 0.76984(15) 1.0194(4) 0.64141(15) 0.0213(4) Uani d 1
C C3 0.66891(15) 0.9454(5) 0.61612(17) 0.0252(4) Uani d 1
C C4 0.62936(16) 0.7528(5) 0.54009(17) 0.0274(5) Uani d 1
C C5 0.69214(16) 0.6279(4) 0.48631(16) 0.0249(4) Uani d 1
C C6 0.79268(16) 0.6936(4) 0.50809(16) 0.0232(4) Uani d 1
C C7 0.94036(15) 0.9556(4) 0.60893(15) 0.0210(4) Uani d 1
H H4 0.559(2) 0.713(6) 0.523(2) 0.033(7) Uiso d 1
H H6 0.8322(19) 0.615(6) 0.471(2) 0.031(7) Uiso d 1
H H8 0.982(2) 0.571(6) 0.608(2) 0.033(7) Uiso d 1
H H10 1.117(2) 0.921(7) 0.659(3) 0.050(9) Uiso d 1
H H11A 0.769(2) 1.290(7) 0.746(2) 0.042(8) Uiso d 1
H H11B 0.862(2) 1.282(7) 0.718(2) 0.045(8) Uiso d 1

loop_
_atom_site_aniso_label
_atom_site_aniso_U_11
_atom_site_aniso_U_22
_atom_site_aniso_U_33
_atom_site_aniso_U_12
_atom_site_aniso_U_13
_atom_site_aniso_U_23
Cl12 0.0302(3) 0.0488(4) 0.0379(3) 0.0069(3) 0.0141(2) -0.0029(3)
Cl13 0.0410(3) 0.0269(3) 0.0324(3) -0.0099(2) -0.0014(2) -0.0064(2)
O9 0.0306(8) 0.0154(7) 0.0447(10) -0.0035(6) 0.0021(7) -0.0032(7)
O10 0.0225(8) 0.0299(9) 0.0536(11) -0.0024(7) 0.0091(7) -0.0173(8)
N8 0.0240(9) 0.0170(9) 0.0410(11) -0.0022(7) 0.0113(8) -0.0039(8)
N11 0.0294(10) 0.0244(9) 0.0277(10) 0.0023(8) 0.0070(8) -0.0061(8)
C1 0.0237(9) 0.0155(8) 0.0204(9) -0.0004(8) 0.0042(7) 0.0024(8)
C2 0.0255(10) 0.0179(9) 0.0189(9) 0.0029(8) 0.0023(7) 0.0018(8)
C3 0.0252(10) 0.0260(12) 0.0248(10) 0.0045(8) 0.0069(8) 0.0035(8)
C4 0.0251(10) 0.0249(11) 0.0302(11) -0.0032(8) 0.0028(9) 0.0046(9)
C5 0.0324(11) 0.0179(9) 0.0215(10) -0.0042(8) 0.0010(8) 0.0005(8)
C6 0.0309(11) 0.0165(9) 0.0223(10) -0.0013(8) 0.0067(8) -0.0009(8)
C7 0.0267(10) 0.0172(9) 0.0191(9) -0.0023(8) 0.0055(8) 0.0005(7)

loop_
_atom_type_symbol
_atom_type_description
_atom_type_scat_dispersion_real
_atom_type_scat_dispersion_imag
_atom_type_scat_source
C C 0.0033 0.0016 'International Tables Vol C Tables 4.2.6.8 and 6.1.1.4'
H H 0.0000 0.0000 'International Tables Vol C Tables 4.2.6.8 and 6.1.1.4'
N N 0.0061 0.0033 'International Tables Vol C Tables 4.2.6.8 and 6.1.1.4'
O O 0.0106 0.0060 'International Tables Vol C Tables 4.2.6.8 and 6.1.1.4'
Cl Cl 0.1484 0.1585 'International Tables Vol C Tables 4.2.6.8 and 6.1.1.4'

loop_
_geom_angle_atom_site_label_1
_geom_angle_atom_site_label_2
_geom_angle_atom_site_label_3
_geom_angle
N8 O10 H10 108(2)
C7 N8 O10 121.31(18)
C7 N8 H8 124.5(18)
O10 N8 H8 113.8(18)
C2 N11 H11A 117(2)
C2 N11 H11B 113(2)
H11A N11 H11B 117(3)
C6 C1 C2 121.02(19)
C6 C1 C7 119.50(19)
C2 C1 C7 119.48(18)
N11 C2 C3 121.23(19)
N11 C2 C1 121.80(19)
C3 C2 C1 116.78(19)
C4 C3 C2 122.9(2)
C4 C3 Cl12 118.54(17)
C2 C3 Cl12 118.58(17)
C3 C4 C5 118.7(2)
C3 C4 H4 120.6(16)
C5 C4 H4 120.7(16)
C4 C5 C6 120.9(2)
C4 C5 Cl13 119.41(17)
C6 C5 Cl13 119.71(17)
C5 C6 C1 119.8(2)
C5 C6 H6 119.9(17)
C1 C6 H6 120.3(17)
O9 C7 N8 121.13(19)
O9 C7 C1 123.65(19)
N8 C7 C1 115.19(18)

loop_
_geom_bond_atom_site_label_1
_geom_bond_atom_site_label_2
_geom_bond_distance
Cl12 C3 1.737(2)
Cl13 C5 1.739(2)
O9 C7 1.242(3)
O10 N8 1.391(2)
O10 H10 0.80(3)
N8 C7 1.314(3)
N8 H8 0.87(3)
N11 C2 1.394(3)
N11 H11A 0.81(3)
N11 H11B 0.85(3)
C1 C6 1.391(3)
C1 C2 1.409(3)
C1 C7 1.496(3)
C2 C3 1.399(3)
C3 C4 1.381(3)
C4 C5 1.383(3)
C4 H4 0.96(3)
C5 C6 1.384(3)
C6 H6 0.90(3)

loop_
_geom_hbond_atom_site_label_D
_geom_hbond_atom_site_label_H
_geom_hbond_atom_site_label_A
_geom_hbond_site_symmetry_A
_geom_hbond_distance_DH
_geom_hbond_distance_HA
_geom_hbond_distance_DA
_geom_hbond_angle_DHA
_geom_hbond_publ_flag
N8 H8 O9 1_545 0.87(3) 1.85(3) 2.698(2) 165(3) y
N11 H11A Cl12 . 0.81(3) 2.58(3) 2.974(2) 112(3) y
N11 H11B O9 . 0.85(3) 2.20(3) 2.856(3) 133(3) y
O10 H10 O9 . 0.80(3) 2.33(3) 2.684(2) 108(3) y
O10 H10 N11 2_756 0.80(3) 2.12(3) 2.884(3) 159(3) y
C6 H6 O10 3_766 0.90(3) 2.58(3) 3.426(3) 156(2) y

loop_
_geom_torsion_atom_site_label_1
_geom_torsion_atom_site_label_2
_geom_torsion_atom_site_label_3
_geom_torsion_atom_site_label_4
_geom_torsion
C6 C1 C2 N11 175.7(2)
C7 C1 C2 N11 -4.7(3)
C6 C1 C2 C3 0.6(3)
C7 C1 C2 C3 -179.76(18)
N11 C2 C3 C4 -175.3(2)
C1 C2 C3 C4 -0.2(3)
N11 C2 C3 Cl12 5.5(3)
C1 C2 C3 Cl12 -179.38(15)
C2 C3 C4 C5 -0.2(3)
Cl12 C3 C4 C5 179.01(17)
C3 C4 C5 C6 0.1(3)
C3 C4 C5 Cl13 -179.45(17)
C4 C5 C6 C1 0.3(3)
Cl13 C5 C6 C1 179.89(16)
C2 C1 C6 C5 -0.7(3)
C7 C1 C6 C5 179.69(18)
O10 N8 C7 O9 -4.3(3)
O10 N8 C7 C1 177.72(19)
C6 C1 C7 O9 140.6(2)
C2 C1 C7 O9 -39.0(3)
C6 C1 C7 N8 -41.6(3)
C2 C1 C7 N8 138.8(2)

loop_
_cod_related_entry_id
_cod_related_entry_database
_cod_related_entry_code
1 ChemSpider 2049511
